data_4337894
loop_
_publ_author_name
'Han, Ali'
'Du, Pingwu'
'Sun, Zijun'
'Wu, Haotian'
'Jia, Hongxing'
'Zhang, Rui'
'Liang, Zhenning'
'Cao, Rui'
'Eisenberg, Richard'

_publ_section_title
;
 Reversible Mechanochromic Luminescence at Room Temperature in Cationic
 Platinum(II) Terpyridyl Complexes.
;
_journal_issue 7
_journal_name_full 'Inorganic chemistry'
_journal_page_first 3338
_journal_paper_doi 10.1021/ic402624u
_journal_volume 53
_journal_year 2014
_chemical_formula_sum 'C30 H22 Cl F6 N5 O7 Pt S2'
_chemical_formula_weight 973.19
_chemical_name_systematic
; 
 ? 
;
_space_group_IT_number 2
_symmetry_cell_setting triclinic
_symmetry_space_group_name_Hall '-P 1'
_symmetry_space_group_name_H-M 'P -1'
_atom_sites_solution_hydrogens geom
_atom_sites_solution_primary direct
_atom_sites_solution_secondary difmap
_audit_creation_method SHELXL-97
_cell_angle_alpha 90.9500(10)
_cell_angle_beta 94.2080(10)
_cell_angle_gamma 94.7660(10)
_cell_formula_units_Z 2
_cell_length_a 6.6357(5)
_cell_length_b 14.1424(11)
_cell_length_c 18.1420(14)
_cell_measurement_reflns_used 9901
_cell_measurement_temperature 100(2)
_cell_measurement_theta_max 26.37
_cell_measurement_theta_min 2.24
_cell_volume 1691.6(2)
_computing_cell_refinement 'Bruker SMART'
_computing_data_collection 'Bruker SMART'
_computing_data_reduction 'Bruker SAINT'
_computing_molecular_graphics 'Bruker SHELXTL'
_computing_publication_material 'Bruker SHELXTL'
_computing_structure_refinement 'SHELXL-97 (Sheldrick, 1997)'
_computing_structure_solution 'SHELXS-97 (Sheldrick, 1990)'
_diffrn_ambient_temperature 100(2)
_diffrn_measured_fraction_theta_full 0.996
_diffrn_measured_fraction_theta_max 0.996
_diffrn_measurement_device_type 'CCD area detector'
_diffrn_measurement_method 'phi and omega scans'
_diffrn_radiation_monochromator graphite
_diffrn_radiation_source 'fine-focus sealed tube'
_diffrn_radiation_type MoK\a
_diffrn_radiation_wavelength 0.71073
_diffrn_reflns_av_R_equivalents 0.0279
_diffrn_reflns_av_sigmaI/netI 0.0249
_diffrn_reflns_limit_h_max 8
_diffrn_reflns_limit_h_min -8
_diffrn_reflns_limit_k_max 17
_diffrn_reflns_limit_k_min -17
_diffrn_reflns_limit_l_max 22
_diffrn_reflns_limit_l_min -22
_diffrn_reflns_number 29850
_diffrn_reflns_theta_full 26.50
_diffrn_reflns_theta_max 26.50
_diffrn_reflns_theta_min 1.45
_exptl_absorpt_coefficient_mu 4.438
_exptl_absorpt_correction_T_max 0.8425
_exptl_absorpt_correction_T_min 0.3916
_exptl_absorpt_correction_type multi-scan
_exptl_absorpt_process_details SADABS
_exptl_crystal_colour red
_exptl_crystal_density_diffrn 1.911
_exptl_crystal_density_method 'not measured'
_exptl_crystal_description prism
_exptl_crystal_F_000 948
_exptl_crystal_size_max 0.26
_exptl_crystal_size_mid 0.08
_exptl_crystal_size_min 0.04
_refine_diff_density_max 0.724
_refine_diff_density_min -0.695
_refine_diff_density_rms 0.170
_refine_ls_extinction_method none
_refine_ls_goodness_of_fit_ref 1.051
_refine_ls_hydrogen_treatment constr
_refine_ls_matrix_type full
_refine_ls_number_parameters 469
_refine_ls_number_reflns 6999
_refine_ls_number_restraints 0
_refine_ls_restrained_S_all 1.051
_refine_ls_R_factor_all 0.0265
_refine_ls_R_factor_gt 0.0199
_refine_ls_shift/su_max 0.001
_refine_ls_shift/su_mean 0.000
_refine_ls_structure_factor_coef Fsqd
_refine_ls_weighting_details 'calc w=1/[\s^2^(Fo^2^)+(0.0401P)^2^+0.0798P] where P=(Fo^2^+2Fc^2^)/3'
_refine_ls_weighting_scheme calc
_refine_ls_wR_factor_gt 0.0521
_refine_ls_wR_factor_ref 0.0625
_reflns_number_gt 6111
_reflns_number_total 6999
_reflns_threshold_expression >2sigma(I)
_cod_data_source_file ic402624u_si_002.cif
_cod_data_source_block du003s
_cod_depositor_comments
;
The following automatic conversions were performed:

'_symmetry_cell_setting' value 'Triclinic' changed to 'triclinic'
according to
/usr/data/users/saulius/automatic-downloads/rss-feeds/ACS/lib/dictionaries/cif_core.dic
dictionary named 'cif_core.dic' version 2.4.2 from 2011-04-26.

Automatic conversion script
Id: cif_fix_values 2281 2013-09-26 08:29:07Z andrius 

 Adding full bibliography for 4337894--4337895.cif.
;
_cod_original_sg_symbol_H-M P-1
_cod_database_code 4337894

loop_
_symmetry_equiv_pos_as_xyz
'x, y, z'
'-x, -y, -z'

loop_
_atom_site_label
_atom_site_type_symbol
_atom_site_fract_x
_atom_site_fract_y
_atom_site_fract_z
_atom_site_U_iso_or_equiv
_atom_site_adp_type
_atom_site_occupancy
_atom_site_symmetry_multiplicity
_atom_site_calc_flag
_atom_site_refinement_flags
C1 C 0.1763(4) -0.2079(2) 0.02508(18) 0.0169(6) Uani 1 1 d .
H1 H 0.1551 -0.2158 -0.0271 0.020 Uiso 1 1 calc R
C2 C 0.1610(5) -0.2863(2) 0.06888(19) 0.0216(7) Uani 1 1 d .
H2 H 0.1318 -0.3478 0.0468 0.026 Uiso 1 1 calc R
C3 C 0.1881(5) -0.2757(2) 0.14486(19) 0.0210(7) Uani 1 1 d .
H3 H 0.1746 -0.3293 0.1755 0.025 Uiso 1 1 calc R
C4 C 0.2353(4) -0.1851(2) 0.17581(17) 0.0180(6) Uani 1 1 d .
H4 H 0.2564 -0.1764 0.2279 0.022 Uiso 1 1 calc R
C5 C 0.2512(4) -0.1087(2) 0.13046(16) 0.0144(6) Uani 1 1 d .
C6 C 0.3052(4) -0.0098(2) 0.15666(16) 0.0140(6) Uani 1 1 d .
C7 C 0.3610(4) 0.0224(2) 0.22828(16) 0.0145(6) Uani 1 1 d .
H7 H 0.3615 -0.0207 0.2679 0.017 Uiso 1 1 calc R
C8 C 0.4164(4) 0.1186(2) 0.24178(16) 0.0148(6) Uani 1 1 d .
C9 C 0.4066(4) 0.1821(2) 0.18345(16) 0.0155(6) Uani 1 1 d .
H9 H 0.4387 0.2482 0.1923 0.019 Uiso 1 1 calc R
C10 C 0.3493(4) 0.1466(2) 0.11244(16) 0.0133(6) Uani 1 1 d .
C11 C 0.3394(4) 0.1993(2) 0.04305(16) 0.0146(6) Uani 1 1 d .
C12 C 0.3725(4) 0.2964(2) 0.03877(17) 0.0176(6) Uani 1 1 d .
H12 H 0.4014 0.3344 0.0826 0.021 Uiso 1 1 calc R
C13 C 0.3636(4) 0.3387(2) -0.02968(17) 0.0185(7) Uani 1 1 d .
H13 H 0.3857 0.4057 -0.0332 0.022 Uiso 1 1 calc R
C14 C 0.3223(5) 0.2823(2) -0.09272(18) 0.0197(7) Uani 1 1 d .
H14 H 0.3161 0.3102 -0.1400 0.024 Uiso 1 1 calc R
C15 C 0.2898(4) 0.1849(2) -0.08657(17) 0.0163(6) Uani 1 1 d .
H15 H 0.2624 0.1463 -0.1301 0.020 Uiso 1 1 calc R
C16 C 0.4995(4) 0.1510(2) 0.31688(16) 0.0154(6) Uani 1 1 d .
C17 C 0.4187(5) 0.1139(2) 0.37986(17) 0.0193(7) Uani 1 1 d .
H17 H 0.3009 0.0706 0.3752 0.023 Uiso 1 1 calc R
C18 C 0.5088(5) 0.1396(2) 0.44957(17) 0.0201(7) Uani 1 1 d .
H18 H 0.4512 0.1147 0.4923 0.024 Uiso 1 1 calc R
C19 C 0.6827(4) 0.2014(2) 0.45689(17) 0.0164(6) Uani 1 1 d .
C20 C 0.7641(5) 0.2389(2) 0.39435(17) 0.0188(7) Uani 1 1 d .
H20 H 0.8825 0.2819 0.3993 0.023 Uiso 1 1 calc R
C21 C 0.6738(5) 0.2142(2) 0.32468(17) 0.0189(7) Uani 1 1 d .
H21 H 0.7304 0.2403 0.2821 0.023 Uiso 1 1 calc R
C22 C 0.7855(5) 0.2271(2) 0.53201(17) 0.0206(7) Uani 1 1 d .
H22A H 0.9328 0.2400 0.5273 0.025 Uiso 1 1 calc R
H22B H 0.7664 0.1720 0.5645 0.025 Uiso 1 1 calc R
C23 C 0.8154(5) 0.3486(2) 0.62995(17) 0.0201(7) Uani 1 1 d .
H23 H 0.9369 0.3223 0.6471 0.024 Uiso 1 1 calc R
C24 C 0.7493(5) 0.4232(2) 0.66756(18) 0.0235(7) Uani 1 1 d .
H24 H 0.8259 0.4493 0.7105 0.028 Uiso 1 1 calc R
C25 C 0.5704(5) 0.4608(2) 0.64311(18) 0.0216(7) Uani 1 1 d .
H25 H 0.5237 0.5127 0.6689 0.026 Uiso 1 1 calc R
C26 C 0.4609(4) 0.4215(2) 0.58040(17) 0.0162(6) Uani 1 1 d .
C27 C 0.5344(4) 0.3469(2) 0.54384(16) 0.0154(6) Uani 1 1 d .
H27 H 0.4608 0.3198 0.5006 0.018 Uiso 1 1 calc R
C28 C 0.2627(5) 0.4533(2) 0.54786(18) 0.0191(7) Uani 1 1 d .
C29 C 0.0529(6) 0.5965(3) 0.8474(2) 0.0432(10) Uani 1 1 d .
C30 C 0.1361(5) 0.0662(2) 0.65001(19) 0.0233(7) Uani 1 1 d .
Cl1 Cl 0.18687(11) -0.05478(6) -0.11874(4) 0.01815(16) Uani 1 1 d .
F1 F -0.1138(4) 0.6009(2) 0.80276(19) 0.0730(9) Uani 1 1 d .
F2 F 0.1264(4) 0.68617(17) 0.86242(15) 0.0619(8) Uani 1 1 d .
F3 F -0.0041(5) 0.5592(2) 0.91027(17) 0.0864(10) Uani 1 1 d .
F4 F 0.1363(4) 0.03786(17) 0.58049(13) 0.0504(6) Uani 1 1 d .
F5 F -0.0549(3) 0.08239(14) 0.66178(12) 0.0332(5) Uani 1 1 d .
F6 F 0.1847(3) -0.00465(14) 0.69305(14) 0.0416(6) Uani 1 1 d .
N1 N 0.2210(4) -0.11980(18) 0.05490(14) 0.0145(5) Uani 1 1 d .
N2 N 0.2964(4) 0.14358(18) -0.01983(14) 0.0144(5) Uani 1 1 d .
N3 N 0.3036(3) 0.05281(17) 0.10154(13) 0.0120(5) Uani 1 1 d .
N4 N 0.7078(4) 0.31214(17) 0.56825(13) 0.0153(5) Uani 1 1 d .
N5 N 0.1745(4) 0.51663(18) 0.58694(15) 0.0237(6) Uani 1 1 d .
H5A H 0.0592 0.5373 0.5697 0.028 Uiso 1 1 calc R
H5B H 0.2316 0.5378 0.6300 0.028 Uiso 1 1 calc R
O1 O 0.1909(3) 0.42080(16) 0.48726(13) 0.0251(5) Uani 1 1 d .
O2 O 0.2840(4) 0.58107(17) 0.74330(15) 0.0397(7) Uani 1 1 d .
O3 O 0.1262(4) 0.43780(16) 0.79094(14) 0.0335(6) Uani 1 1 d .
O4 O 0.3982(4) 0.5287(2) 0.86411(17) 0.0489(8) Uani 1 1 d .
O5 O 0.2238(3) 0.24029(16) 0.61974(14) 0.0283(6) Uani 1 1 d .
O6 O 0.5018(3) 0.14508(17) 0.65316(14) 0.0293(6) Uani 1 1 d .
O7 O 0.2856(4) 0.19205(19) 0.74671(14) 0.0399(7) Uani 1 1 d .
Pt1 Pt 0.248575(15) 0.003922(7) 0.001035(6) 0.01235(5) Uani 1 1 d .
S1 S 0.23520(13) 0.52812(6) 0.80724(5) 0.02180(18) Uani 1 1 d .
S2 S 0.30586(11) 0.17320(5) 0.67014(4) 0.01824(16) Uani 1 1 d .

loop_
_atom_site_aniso_label
_atom_site_aniso_U_11
_atom_site_aniso_U_22
_atom_site_aniso_U_33
_atom_site_aniso_U_23
_atom_site_aniso_U_13
_atom_site_aniso_U_12
C1 0.0138(15) 0.0182(16) 0.0183(17) -0.0063(13) -0.0017(12) 0.0018(12)
C2 0.0177(16) 0.0171(16) 0.0292(19) -0.0069(14) -0.0004(14) -0.0010(12)
C3 0.0191(16) 0.0177(16) 0.0254(19) 0.0025(13) -0.0021(13) -0.0010(12)
C4 0.0169(16) 0.0196(16) 0.0174(17) 0.0011(13) 0.0015(12) 0.0002(12)
C5 0.0081(14) 0.0209(16) 0.0138(15) -0.0039(12) -0.0004(11) 0.0013(11)
C6 0.0084(14) 0.0179(15) 0.0161(16) 0.0001(12) 0.0020(11) 0.0025(11)
C7 0.0119(14) 0.0175(15) 0.0141(15) 0.0007(12) 0.0014(11) 0.0012(11)
C8 0.0109(14) 0.0196(15) 0.0141(15) -0.0008(12) 0.0021(11) 0.0025(11)
C9 0.0151(15) 0.0158(15) 0.0155(16) -0.0027(12) -0.0003(12) 0.0020(11)
C10 0.0104(14) 0.0158(15) 0.0143(15) -0.0007(12) 0.0014(11) 0.0031(11)
C11 0.0103(14) 0.0216(16) 0.0123(15) 0.0008(12) -0.0004(11) 0.0043(11)
C12 0.0155(15) 0.0193(16) 0.0177(16) -0.0011(13) -0.0004(12) 0.0018(12)
C13 0.0172(15) 0.0166(16) 0.0219(17) 0.0045(13) -0.0002(13) 0.0033(12)
C14 0.0162(16) 0.0276(18) 0.0163(17) 0.0057(14) 0.0026(12) 0.0054(13)
C15 0.0138(15) 0.0243(17) 0.0114(15) 0.0016(13) 0.0007(11) 0.0042(12)
C16 0.0178(15) 0.0157(15) 0.0127(15) -0.0016(12) -0.0003(12) 0.0030(11)
C17 0.0200(16) 0.0208(16) 0.0161(16) -0.0021(13) 0.0019(12) -0.0047(12)
C18 0.0240(17) 0.0235(17) 0.0133(16) 0.0008(13) 0.0046(13) 0.0021(13)
C19 0.0216(16) 0.0129(14) 0.0149(16) -0.0023(12) -0.0018(12) 0.0060(11)
C20 0.0221(16) 0.0142(15) 0.0191(17) -0.0003(12) -0.0019(13) -0.0013(12)
C21 0.0247(17) 0.0156(15) 0.0161(16) 0.0017(12) 0.0030(13) -0.0013(12)
C22 0.0258(17) 0.0192(16) 0.0166(17) -0.0045(13) -0.0033(13) 0.0069(13)
C23 0.0206(16) 0.0217(16) 0.0171(17) -0.0011(13) -0.0022(13) -0.0015(12)
C24 0.0250(17) 0.0257(18) 0.0181(17) -0.0061(14) -0.0045(13) -0.0019(13)
C25 0.0267(18) 0.0159(16) 0.0219(18) -0.0038(13) 0.0026(14) -0.0006(13)
C26 0.0205(16) 0.0122(14) 0.0158(16) 0.0026(12) 0.0018(12) -0.0003(11)
C27 0.0185(15) 0.0155(15) 0.0117(15) 0.0011(12) 0.0002(12) -0.0012(11)
C28 0.0220(16) 0.0139(15) 0.0217(17) 0.0022(13) 0.0034(13) 0.0009(12)
C29 0.046(3) 0.049(3) 0.034(2) -0.017(2) 0.0092(19) -0.002(2)
C30 0.0205(17) 0.0208(17) 0.0283(19) 0.0006(14) 0.0016(14) 0.0011(13)
Cl1 0.0155(4) 0.0264(4) 0.0124(4) -0.0049(3) 0.0001(3) 0.0033(3)
F1 0.0471(16) 0.0680(19) 0.103(3) -0.0378(18) -0.0148(16) 0.0279(14)
F2 0.0782(19) 0.0420(15) 0.0650(18) -0.0348(13) 0.0158(15) 0.0002(13)
F3 0.104(3) 0.102(3) 0.059(2) -0.0027(18) 0.0560(19) -0.002(2)
F4 0.0608(16) 0.0486(14) 0.0379(14) -0.0232(11) 0.0066(12) -0.0170(12)
F5 0.0171(10) 0.0310(11) 0.0518(14) 0.0151(10) 0.0039(9) 0.0007(8)
F6 0.0329(12) 0.0221(11) 0.0706(17) 0.0202(11) 0.0019(11) 0.0047(9)
N1 0.0115(12) 0.0170(13) 0.0150(13) -0.0018(10) 0.0007(10) 0.0018(9)
N2 0.0123(12) 0.0189(13) 0.0128(13) -0.0004(10) 0.0014(10) 0.0053(10)
N3 0.0087(12) 0.0172(13) 0.0102(12) -0.0010(10) -0.0002(9) 0.0022(9)
N4 0.0173(13) 0.0150(13) 0.0133(13) -0.0008(10) -0.0001(10) 0.0003(10)
N5 0.0238(15) 0.0230(15) 0.0254(16) -0.0010(12) 0.0007(12) 0.0094(11)
O1 0.0262(12) 0.0243(12) 0.0251(13) -0.0008(10) -0.0035(10) 0.0095(9)
O2 0.067(2) 0.0237(13) 0.0325(16) 0.0100(12) 0.0220(14) 0.0113(13)
O3 0.0331(14) 0.0201(12) 0.0438(16) 0.0025(11) -0.0132(12) -0.0042(10)
O4 0.0459(18) 0.0414(17) 0.0527(19) 0.0057(14) -0.0269(15) -0.0107(13)
O5 0.0219(12) 0.0250(12) 0.0371(15) 0.0150(11) -0.0038(10) -0.0004(9)
O6 0.0155(12) 0.0329(14) 0.0393(15) 0.0098(12) -0.0001(10) 0.0013(10)
O7 0.0548(18) 0.0448(16) 0.0181(14) -0.0061(12) 0.0053(12) -0.0079(13)
Pt1 0.01003(7) 0.01680(7) 0.01029(7) -0.00136(5) 0.00001(4) 0.00245(4)
S1 0.0260(4) 0.0186(4) 0.0194(4) 0.0020(3) -0.0023(3) -0.0029(3)
S2 0.0193(4) 0.0189(4) 0.0159(4) 0.0023(3) -0.0014(3) 0.0002(3)

loop_
_atom_type_symbol
_atom_type_description
_atom_type_scat_dispersion_real
_atom_type_scat_dispersion_imag
_atom_type_scat_source
C C 0.0033 0.0016 'International Tables Vol C Tables 4.2.6.8 and 6.1.1.4'
H H 0.0000 0.0000 'International Tables Vol C Tables 4.2.6.8 and 6.1.1.4'
N N 0.0061 0.0033 'International Tables Vol C Tables 4.2.6.8 and 6.1.1.4'
O O 0.0106 0.0060 'International Tables Vol C Tables 4.2.6.8 and 6.1.1.4'
F F 0.0171 0.0103 'International Tables Vol C Tables 4.2.6.8 and 6.1.1.4'
S S 0.1246 0.1234 'International Tables Vol C Tables 4.2.6.8 and 6.1.1.4'
Cl Cl 0.1484 0.1585 'International Tables Vol C Tables 4.2.6.8 and 6.1.1.4'
Pt Pt -1.7033 8.3905 'International Tables Vol C Tables 4.2.6.8 and 6.1.1.4'

loop_
_geom_angle_atom_site_label_1
_geom_angle_atom_site_label_2
_geom_angle_atom_site_label_3
_geom_angle
N1 C1 C2 121.2(3)
N1 C1 H1 119.4
C2 C1 H1 119.4
C1 C2 C3 120.0(3)
C1 C2 H2 120.0
C3 C2 H2 120.0
C2 C3 C4 118.9(3)
C2 C3 H3 120.5
C4 C3 H3 120.5
C5 C4 C3 119.4(3)
C5 C4 H4 120.3
C3 C4 H4 120.3
C4 C5 N1 121.3(3)
C4 C5 C6 124.3(3)
N1 C5 C6 114.4(3)
N3 C6 C7 119.2(3)
N3 C6 C5 113.0(3)
C7 C6 C5 127.7(3)
C6 C7 C8 119.4(3)
C6 C7 H7 120.3
C8 C7 H7 120.3
C7 C8 C9 119.8(3)
C7 C8 C16 119.1(3)
C9 C8 C16 120.9(3)
C10 C9 C8 118.8(3)
C10 C9 H9 120.6
C8 C9 H9 120.6
N3 C10 C9 119.4(3)
N3 C10 C11 112.6(2)
C9 C10 C11 127.9(3)
N2 C11 C12 120.7(3)
N2 C11 C10 114.7(3)
C12 C11 C10 124.5(3)
C11 C12 C13 119.8(3)
C11 C12 H12 120.1
C13 C12 H12 120.1
C14 C13 C12 119.2(3)
C14 C13 H13 120.4
C12 C13 H13 120.4
C13 C14 C15 119.6(3)
C13 C14 H14 120.2
C15 C14 H14 120.2
N2 C15 C14 121.3(3)
N2 C15 H15 119.4
C14 C15 H15 119.4
C17 C16 C21 119.0(3)
C17 C16 C8 121.5(3)
C21 C16 C8 119.2(3)
C18 C17 C16 120.5(3)
C18 C17 H17 119.7
C16 C17 H17 119.7
C19 C18 C17 120.1(3)
C19 C18 H18 119.9
C17 C18 H18 119.9
C18 C19 C20 119.7(3)
C18 C19 C22 120.5(3)
C20 C19 C22 119.7(3)
C21 C20 C19 120.4(3)
C21 C20 H20 119.8
C19 C20 H20 119.8
C20 C21 C16 120.1(3)
C20 C21 H21 119.9
C16 C21 H21 119.9
C19 C22 N4 113.8(2)
C19 C22 H22A 108.8
N4 C22 H22A 108.8
C19 C22 H22B 108.8
N4 C22 H22B 108.8
H22A C22 H22B 107.7
N4 C23 C24 120.0(3)
N4 C23 H23 120.0
C24 C23 H23 120.0
C23 C24 C25 120.1(3)
C23 C24 H24 120.0
C25 C24 H24 120.0
C26 C25 C24 119.0(3)
C26 C25 H25 120.5
C24 C25 H25 120.5
C27 C26 C25 118.9(3)
C27 C26 C28 115.8(3)
C25 C26 C28 125.3(3)
N4 C27 C26 121.0(3)
N4 C27 H27 119.5
C26 C27 H27 119.5
O1 C28 N5 123.3(3)
O1 C28 C26 119.5(3)
N5 C28 C26 117.3(3)
F1 C29 F3 107.2(4)
F1 C29 F2 106.3(4)
F3 C29 F2 107.5(3)
F1 C29 S1 112.2(3)
F3 C29 S1 111.2(3)
F2 C29 S1 112.0(3)
F4 C30 F6 108.7(3)
F4 C30 F5 107.0(3)
F6 C30 F5 106.9(3)
F4 C30 S2 111.7(2)
F6 C30 S2 111.9(2)
F5 C30 S2 110.5(2)
C1 N1 C5 119.1(3)
C1 N1 Pt1 127.5(2)
C5 N1 Pt1 113.38(19)
C15 N2 C11 119.4(3)
C15 N2 Pt1 127.4(2)
C11 N2 Pt1 113.2(2)
C10 N3 C6 123.3(3)
C10 N3 Pt1 118.5(2)
C6 N3 Pt1 118.1(2)
C27 N4 C23 121.0(3)
C27 N4 C22 122.1(2)
C23 N4 C22 116.8(2)
C28 N5 H5A 120.0
C28 N5 H5B 120.0
H5A N5 H5B 120.0
N3 Pt1 N1 81.05(10)
N3 Pt1 N2 80.81(10)
N1 Pt1 N2 161.85(11)
N3 Pt1 Cl1 179.33(7)
N1 Pt1 Cl1 98.85(7)
N2 Pt1 Cl1 99.28(7)
O3 S1 O2 114.31(17)
O3 S1 O4 115.41(16)
O2 S1 O4 114.43(18)
O3 S1 C29 103.79(18)
O2 S1 C29 102.90(19)
O4 S1 C29 103.8(2)
O7 S2 O5 115.72(16)
O7 S2 O6 114.86(16)
O5 S2 O6 114.15(15)
O7 S2 C30 103.40(16)
O5 S2 C30 102.66(14)
O6 S2 C30 103.71(15)

loop_
_geom_bond_atom_site_label_1
_geom_bond_atom_site_label_2
_geom_bond_distance
C1 N1 1.351(4)
C1 C2 1.377(5)
C1 H1 0.9500
C2 C3 1.381(5)
C2 H2 0.9500
C3 C4 1.392(4)
C3 H3 0.9500
C4 C5 1.371(4)
C4 H4 0.9500
C5 N1 1.375(4)
C5 C6 1.477(4)
C6 N3 1.347(4)
C6 C7 1.384(4)
C7 C8 1.392(4)
C7 H7 0.9500
C8 C9 1.401(4)
C8 C16 1.482(4)
C9 C10 1.390(4)
C9 H9 0.9500
C10 N3 1.344(4)
C10 C11 1.473(4)
C11 N2 1.374(4)
C11 C12 1.377(4)
C12 C13 1.387(4)
C12 H12 0.9500
C13 C14 1.381(4)
C13 H13 0.9500
C14 C15 1.385(4)
C14 H14 0.9500
C15 N2 1.352(4)
C15 H15 0.9500
C16 C17 1.389(4)
C16 C21 1.399(4)
C17 C18 1.388(4)
C17 H17 0.9500
C18 C19 1.385(4)
C18 H18 0.9500
C19 C20 1.387(4)
C19 C22 1.503(4)
C20 C21 1.385(4)
C20 H20 0.9500
C21 H21 0.9500
C22 N4 1.507(4)
C22 H22A 0.9900
C22 H22B 0.9900
C23 N4 1.353(4)
C23 C24 1.367(4)
C23 H23 0.9500
C24 C25 1.387(4)
C24 H24 0.9500
C25 C26 1.386(4)
C25 H25 0.9500
C26 C27 1.378(4)
C26 C28 1.508(4)
C27 N4 1.337(4)
C27 H27 0.9500
C28 O1 1.232(4)
C28 N5 1.332(4)
C29 F1 1.328(5)
C29 F3 1.331(5)
C29 F2 1.337(5)
C29 S1 1.797(4)
C30 F4 1.317(4)
C30 F6 1.326(4)
C30 F5 1.338(4)
C30 S2 1.825(3)
Cl1 Pt1 2.3091(8)
N1 Pt1 2.020(3)
N2 Pt1 2.021(3)
N3 Pt1 1.938(2)
N5 H5A 0.8800
N5 H5B 0.8800
O2 S1 1.433(3)
O3 S1 1.430(2)
O4 S1 1.438(3)
O5 S2 1.440(2)
O6 S2 1.443(2)
O7 S2 1.428(3)

loop_
_geom_hbond_atom_site_label_D
_geom_hbond_atom_site_label_H
_geom_hbond_atom_site_label_A
_geom_hbond_distance_DH
_geom_hbond_distance_HA
_geom_hbond_distance_DA
_geom_hbond_angle_DHA
_geom_hbond_site_symmetry_A
N5 H5B O2 0.88 2.13 2.985(4) 163.7 .
N5 H5A O1 0.88 2.03 2.897(3) 170.3 2_566

loop_
_geom_torsion_atom_site_label_1
_geom_torsion_atom_site_label_2
_geom_torsion_atom_site_label_3
_geom_torsion_atom_site_label_4
_geom_torsion
N1 C1 C2 C3 1.1(5)
C1 C2 C3 C4 -1.5(5)
C2 C3 C4 C5 0.9(4)
C3 C4 C5 N1 0.1(4)
C3 C4 C5 C6 -178.5(3)
C4 C5 C6 N3 -177.7(3)
N1 C5 C6 N3 3.6(4)
C4 C5 C6 C7 4.6(5)
N1 C5 C6 C7 -174.1(3)
N3 C6 C7 C8 -0.7(4)
C5 C6 C7 C8 176.9(3)
C6 C7 C8 C9 2.7(4)
C6 C7 C8 C16 -172.7(3)
C7 C8 C9 C10 -2.6(4)
C16 C8 C9 C10 172.8(3)
C8 C9 C10 N3 0.4(4)
C8 C9 C10 C11 -176.5(3)
N3 C10 C11 N2 -3.2(3)
C9 C10 C11 N2 173.8(3)
N3 C10 C11 C12 177.7(3)
C9 C10 C11 C12 -5.2(5)
N2 C11 C12 C13 -0.4(4)
C10 C11 C12 C13 178.7(3)
C11 C12 C13 C14 -0.3(4)
C12 C13 C14 C15 0.2(4)
C13 C14 C15 N2 0.5(4)
C7 C8 C16 C17 -40.8(4)
C9 C8 C16 C17 143.8(3)
C7 C8 C16 C21 133.6(3)
C9 C8 C16 C21 -41.8(4)
C21 C16 C17 C18 0.4(4)
C8 C16 C17 C18 174.8(3)
C16 C17 C18 C19 -1.1(5)
C17 C18 C19 C20 1.2(4)
C17 C18 C19 C22 -177.9(3)
C18 C19 C20 C21 -0.6(4)
C22 C19 C20 C21 178.5(3)
C19 C20 C21 C16 -0.1(5)
C17 C16 C21 C20 0.2(4)
C8 C16 C21 C20 -174.4(3)
C18 C19 C22 N4 -89.2(3)
C20 C19 C22 N4 91.7(3)
N4 C23 C24 C25 0.9(5)
C23 C24 C25 C26 0.1(5)
C24 C25 C26 C27 -0.7(5)
C24 C25 C26 C28 178.9(3)
C25 C26 C27 N4 0.4(4)
C28 C26 C27 N4 -179.2(3)
C27 C26 C28 O1 -8.9(4)
C25 C26 C28 O1 171.5(3)
C27 C26 C28 N5 171.6(3)
C25 C26 C28 N5 -8.0(5)
C2 C1 N1 C5 -0.1(4)
C2 C1 N1 Pt1 -179.6(2)
C4 C5 N1 C1 -0.5(4)
C6 C5 N1 C1 178.2(2)
C4 C5 N1 Pt1 179.0(2)
C6 C5 N1 Pt1 -2.3(3)
C14 C15 N2 C11 -1.1(4)
C14 C15 N2 Pt1 178.8(2)
C12 C11 N2 C15 1.0(4)
C10 C11 N2 C15 -178.1(2)
C12 C11 N2 Pt1 -178.8(2)
C10 C11 N2 Pt1 2.1(3)
C9 C10 N3 C6 1.8(4)
C11 C10 N3 C6 179.1(2)
C9 C10 N3 Pt1 -174.4(2)
C11 C10 N3 Pt1 2.9(3)
C7 C6 N3 C10 -1.6(4)
C5 C6 N3 C10 -179.5(2)
C7 C6 N3 Pt1 174.5(2)
C5 C6 N3 Pt1 -3.4(3)
C26 C27 N4 C23 0.6(4)
C26 C27 N4 C22 176.4(3)
C24 C23 N4 C27 -1.2(5)
C24 C23 N4 C22 -177.2(3)
C19 C22 N4 C27 14.7(4)
C19 C22 N4 C23 -169.4(3)
C10 N3 Pt1 N1 178.1(2)
C6 N3 Pt1 N1 1.7(2)
C10 N3 Pt1 N2 -1.5(2)
C6 N3 Pt1 N2 -177.8(2)
C10 N3 Pt1 Cl1 97(6)
C6 N3 Pt1 Cl1 -80(6)
C1 N1 Pt1 N3 179.9(3)
C5 N1 Pt1 N3 0.41(19)
C1 N1 Pt1 N2 -178.8(3)
C5 N1 Pt1 N2 1.8(4)
C1 N1 Pt1 Cl1 -0.8(2)
C5 N1 Pt1 Cl1 179.75(18)
C15 N2 Pt1 N3 179.7(3)
C11 N2 Pt1 N3 -0.42(19)
C15 N2 Pt1 N1 178.4(3)
C11 N2 Pt1 N1 -1.8(4)
C15 N2 Pt1 Cl1 0.4(2)
C11 N2 Pt1 Cl1 -179.75(18)
F1 C29 S1 O3 -56.9(4)
F3 C29 S1 O3 63.2(3)
F2 C29 S1 O3 -176.4(3)
F1 C29 S1 O2 62.6(4)
F3 C29 S1 O2 -177.3(3)
F2 C29 S1 O2 -57.0(3)
F1 C29 S1 O4 -177.9(3)
F3 C29 S1 O4 -57.8(3)
F2 C29 S1 O4 62.6(3)
F4 C30 S2 O7 -179.8(2)
F6 C30 S2 O7 -57.7(3)
F5 C30 S2 O7 61.2(3)
F4 C30 S2 O5 59.5(3)
F6 C30 S2 O5 -178.4(2)
F5 C30 S2 O5 -59.5(3)
F4 C30 S2 O6 -59.6(3)
F6 C30 S2 O6 62.5(3)
F5 C30 S2 O6 -178.6(2)
